data_4036693
loop_
_publ_author_name
'Xie, Meihua'
'Wang, Shengke'
'Wang, Jun'
'Fang, Kuang'
'Liu, Changqing'
'Zha, Chao'
'Jia, Jing'

_publ_section_title
;
 Construction of Substituted Benzenes via Pd-Catalyzed
 Cross-Coupling/Cyclization Reaction of Vinyl Halides and Terminal
 Alkynes.
;
_journal_issue 8
_journal_name_full 'The Journal of organic chemistry'
_journal_page_first 3329
_journal_page_last 3334
_journal_paper_doi 10.1021/acs.joc.6b00308
_journal_volume 81
_journal_year 2016
_chemical_formula_sum 'C26 H22 O2 S'
_chemical_formula_weight 398.50
_space_group_IT_number 15
_space_group_name_Hall '-C 2yc'
_space_group_name_H-M_alt 'C 1 2/c 1'
_symmetry_cell_setting monoclinic
_symmetry_space_group_name_H-M 'C 1 2/c 1'
_atom_sites_solution_hydrogens geom
_atom_sites_solution_primary direct
_atom_sites_solution_secondary difmap
_audit_creation_method SHELXL-97
_cell_angle_alpha 90.00
_cell_angle_beta 93.152(2)
_cell_angle_gamma 90.00
_cell_formula_units_Z 8
_cell_length_a 34.459(3)
_cell_length_b 6.7887(7)
_cell_length_c 18.2939(18)
_cell_measurement_reflns_used 7878
_cell_measurement_temperature 293(2)
_cell_measurement_theta_max 27.58
_cell_measurement_theta_min 2.23
_cell_volume 4273.1(7)
_computing_cell_refinement 'Bruker SMART'
_computing_data_collection 'Bruker SMART'
_computing_data_reduction 'Bruker SAINT'
_computing_molecular_graphics 'Bruker SHELXTL'
_computing_publication_material 'Bruker SHELXTL'
_computing_structure_refinement 'SHELXL-97 (Sheldrick, 1997)'
_computing_structure_solution 'SHELXS-97 (Sheldrick, 1990)'
_diffrn_ambient_temperature 293(2)
_diffrn_measured_fraction_theta_full 0.992
_diffrn_measured_fraction_theta_max 0.992
_diffrn_measurement_device_type 'CCD area detector'
_diffrn_measurement_method 'phi and omega scans'
_diffrn_radiation_monochromator graphite
_diffrn_radiation_source 'fine-focus sealed tube'
_diffrn_radiation_type MoK\a
_diffrn_radiation_wavelength 0.71073
_diffrn_reflns_av_R_equivalents 0.0282
_diffrn_reflns_av_sigmaI/netI 0.0237
_diffrn_reflns_limit_h_max 44
_diffrn_reflns_limit_h_min -44
_diffrn_reflns_limit_k_max 8
_diffrn_reflns_limit_k_min -8
_diffrn_reflns_limit_l_max 22
_diffrn_reflns_limit_l_min -23
_diffrn_reflns_number 17852
_diffrn_reflns_theta_full 27.68
_diffrn_reflns_theta_max 27.68
_diffrn_reflns_theta_min 2.23
_exptl_absorpt_coefficient_mu 0.170
_exptl_absorpt_correction_T_max 0.9749
_exptl_absorpt_correction_T_min 0.9700
_exptl_absorpt_correction_type multi-scan
_exptl_crystal_colour colorless
_exptl_crystal_density_diffrn 1.239
_exptl_crystal_density_method 'not measured'
_exptl_crystal_description block
_exptl_crystal_F_000 1680
_exptl_crystal_size_max 0.18
_exptl_crystal_size_mid 0.16
_exptl_crystal_size_min 0.15
_refine_diff_density_max 0.212
_refine_diff_density_min -0.310
_refine_diff_density_rms 0.034
_refine_ls_extinction_coef 0.0068(5)
_refine_ls_extinction_expression Fc^*^=kFc[1+0.001xFc^2^\l^3^/sin(2\q)]^-1/4^
_refine_ls_extinction_method SHELXL
_refine_ls_goodness_of_fit_ref 1.023
_refine_ls_hydrogen_treatment mixed
_refine_ls_matrix_type full
_refine_ls_number_parameters 264
_refine_ls_number_reflns 4951
_refine_ls_number_restraints 0
_refine_ls_restrained_S_all 1.023
_refine_ls_R_factor_all 0.0630
_refine_ls_R_factor_gt 0.0464
_refine_ls_shift/su_max 0.004
_refine_ls_shift/su_mean 0.000
_refine_ls_structure_factor_coef Fsqd
_refine_ls_weighting_details 'calc w=1/[\s^2^(Fo^2^)+(0.0743P)^2^+1.9147P] where P=(Fo^2^+2Fc^2^)/3'
_refine_ls_weighting_scheme calc
_refine_ls_wR_factor_gt 0.1356
_refine_ls_wR_factor_ref 0.1510
_reflns_number_gt 3625
_reflns_number_total 4951
_reflns_threshold_expression >2sigma(I)
_cod_data_source_file jo6b00308_si_002.cif
_cod_data_source_block tp-1
_cod_depositor_comments
;
The following automatic conversions were performed:

data item '_symmetry_cell_setting' value 'Monoclinic' was changed to
'monoclinic' in accordance with the
/home/saulius/struct/COD-crude-data/automatic-downloads/DataCite-retrospective/ACS/depositions/lib/dictionaries/cif_core.dic
dictionary named 'cif_core.dic' version 2.4.2 last updated on
2011-04-26.

Automatic conversion script
Id: cif_fix_values 6909 2019-04-08 15:41:33Z antanas 
;
_cod_original_sg_symbol_H-M C2/c
_cod_database_code 4036693

loop_
_symmetry_equiv_pos_as_xyz
'x, y, z'
'-x, y, -z+1/2'
'x+1/2, y+1/2, z'
'-x+1/2, y+1/2, -z+1/2'
'-x, -y, -z'
'x, -y, z-1/2'
'-x+1/2, -y+1/2, -z'
'x+1/2, -y+1/2, z-1/2'

loop_
_atom_site_label
_atom_site_type_symbol
_atom_site_fract_x
_atom_site_fract_y
_atom_site_fract_z
_atom_site_U_iso_or_equiv
_atom_site_adp_type
_atom_site_occupancy
_atom_site_symmetry_multiplicity
_atom_site_calc_flag
_atom_site_refinement_flags
C1 C 0.13784(5) 0.1333(3) 0.01934(9) 0.0574(4) Uani 1 1 d .
C2 C 0.15730(6) 0.2772(3) -0.01857(11) 0.0723(5) Uani 1 1 d .
H2 H 0.1458 0.3323 -0.0610 0.087 Uiso 1 1 calc R
C3 C 0.19370(6) 0.3378(3) 0.00707(13) 0.0763(6) Uani 1 1 d .
H3 H 0.2069 0.4340 -0.0180 0.092 Uiso 1 1 calc R
C4 C 0.21043(5) 0.2559(3) 0.06948(12) 0.0687(5) Uani 1 1 d .
H4 H 0.2352 0.2966 0.0859 0.082 Uiso 1 1 calc R
C5 C 0.19149(5) 0.1132(3) 0.10918(9) 0.0548(4) Uani 1 1 d .
C6 C 0.15427(4) 0.0513(2) 0.08457(8) 0.0495(4) Uani 1 1 d .
C7 C 0.05620(5) 0.1303(3) 0.03833(9) 0.0586(4) Uani 1 1 d .
C8 C 0.04612(6) 0.3274(3) 0.04229(13) 0.0810(6) Uani 1 1 d .
H8 H 0.0591 0.4217 0.0159 0.097 Uiso 1 1 calc R
C9 C 0.01661(7) 0.3813(4) 0.08586(15) 0.0919(7) Uani 1 1 d .
H9 H 0.0098 0.5135 0.0889 0.110 Uiso 1 1 calc R
C10 C -0.00308(6) 0.2447(4) 0.12501(12) 0.0818(7) Uani 1 1 d .
C11 C 0.00748(6) 0.0516(4) 0.12029(12) 0.0818(6) Uani 1 1 d .
H11 H -0.0056 -0.0424 0.1466 0.098 Uiso 1 1 calc R
C12 C 0.03720(6) -0.0076(3) 0.07729(11) 0.0695(5) Uani 1 1 d .
H12 H 0.0441 -0.1398 0.0750 0.083 Uiso 1 1 calc R
C13 C -0.03620(7) 0.3096(6) 0.17021(16) 0.1215(11) Uani 1 1 d .
H13A H -0.0601 0.3064 0.1406 0.182 Uiso 1 1 calc R
H13B H -0.0315 0.4413 0.1876 0.182 Uiso 1 1 calc R
H13C H -0.0381 0.2224 0.2112 0.182 Uiso 1 1 calc R
C14 C 0.21249(5) 0.0287(3) 0.17728(10) 0.0650(5) Uani 1 1 d .
H14A H 0.2174 0.1336 0.2126 0.078 Uiso 1 1 calc R
H14B H 0.1959 -0.0677 0.1991 0.078 Uiso 1 1 calc R
C15 C 0.25064(5) -0.0679(3) 0.16117(9) 0.0546(4) Uani 1 1 d .
C16 C 0.25165(6) -0.2266(3) 0.11483(12) 0.0719(5) Uani 1 1 d .
H16 H 0.2285 -0.2740 0.0931 0.086 Uiso 1 1 calc R
C17 C 0.28587(7) -0.3173(3) 0.09963(15) 0.0882(7) Uani 1 1 d .
H17 H 0.2856 -0.4242 0.0678 0.106 Uiso 1 1 calc R
C18 C 0.31999(7) -0.2516(4) 0.13079(15) 0.0899(7) Uani 1 1 d .
H18 H 0.3431 -0.3143 0.1210 0.108 Uiso 1 1 calc R
C19 C 0.32022(6) -0.0931(4) 0.17653(14) 0.0922(8) Uani 1 1 d .
H19 H 0.3436 -0.0460 0.1974 0.111 Uiso 1 1 calc R
C20 C 0.28542(6) -0.0016(3) 0.19203(12) 0.0751(5) Uani 1 1 d .
H20 H 0.2858 0.1058 0.2236 0.090 Uiso 1 1 calc R
C21 C 0.13343(5) -0.0947(2) 0.12876(9) 0.0530(4) Uani 1 1 d .
C22 C 0.11641(6) -0.0353(3) 0.19162(10) 0.0722(5) Uani 1 1 d .
H22 H 0.1171 0.0964 0.2057 0.087 Uiso 1 1 calc R
C23 C 0.09809(7) -0.1746(5) 0.23392(13) 0.1034(9) Uani 1 1 d .
H23 H 0.0861 -0.1365 0.2760 0.124 Uiso 1 1 calc R
C24 C 0.09793(8) -0.3708(6) 0.2126(2) 0.1181(12) Uani 1 1 d .
H24 H 0.0856 -0.4641 0.2404 0.142 Uiso 1 1 calc R
C25 C 0.11549(8) -0.4273(4) 0.1518(2) 0.1064(9) Uani 1 1 d .
H25 H 0.1156 -0.5596 0.1386 0.128 Uiso 1 1 calc R
C26 C 0.13298(6) -0.2924(3) 0.10993(13) 0.0751(5) Uani 1 1 d .
H26 H 0.1448 -0.3332 0.0680 0.090 Uiso 1 1 calc R
O1 O 0.09170(4) -0.1521(3) -0.02679(8) 0.0896(5) Uani 1 1 d .
O2 O 0.08579(5) 0.1715(4) -0.08676(8) 0.1088(6) Uani 1 1 d .
S1 S 0.091974(13) 0.05753(9) -0.02127(2) 0.0704(2) Uani 1 1 d .

loop_
_atom_site_aniso_label
_atom_site_aniso_U_11
_atom_site_aniso_U_22
_atom_site_aniso_U_33
_atom_site_aniso_U_23
_atom_site_aniso_U_13
_atom_site_aniso_U_12
C1 0.0534(8) 0.0750(11) 0.0452(8) 0.0035(8) 0.0154(7) 0.0030(8)
C2 0.0669(11) 0.0888(14) 0.0632(11) 0.0234(10) 0.0220(9) 0.0102(10)
C3 0.0683(11) 0.0709(12) 0.0924(15) 0.0235(11) 0.0300(10) -0.0004(9)
C4 0.0560(9) 0.0679(11) 0.0836(13) 0.0051(10) 0.0171(9) -0.0052(8)
C5 0.0517(8) 0.0580(9) 0.0561(9) -0.0030(7) 0.0142(7) 0.0022(7)
C6 0.0519(8) 0.0535(9) 0.0448(8) -0.0028(6) 0.0168(6) 0.0018(6)
C7 0.0499(8) 0.0791(12) 0.0466(9) -0.0009(8) 0.0002(7) 0.0023(8)
C8 0.0718(12) 0.0811(14) 0.0904(15) 0.0074(12) 0.0085(11) 0.0013(11)
C9 0.0758(14) 0.0887(16) 0.1113(19) -0.0212(14) 0.0066(13) 0.0149(12)
C10 0.0549(10) 0.125(2) 0.0653(12) -0.0283(12) 0.0004(9) 0.0065(11)
C11 0.0641(12) 0.1147(19) 0.0681(13) 0.0027(12) 0.0171(10) -0.0047(11)
C12 0.0617(10) 0.0787(12) 0.0690(12) 0.0025(9) 0.0126(9) 0.0008(9)
C13 0.0706(14) 0.201(3) 0.0935(18) -0.056(2) 0.0119(12) 0.0200(17)
C14 0.0587(10) 0.0838(13) 0.0528(10) -0.0052(9) 0.0074(8) 0.0016(9)
C15 0.0528(8) 0.0621(10) 0.0489(9) 0.0017(7) 0.0029(7) -0.0050(7)
C16 0.0639(11) 0.0693(12) 0.0829(13) -0.0127(10) 0.0082(9) -0.0084(9)
C17 0.0867(15) 0.0755(14) 0.1045(18) -0.0067(12) 0.0244(13) 0.0083(11)
C18 0.0697(13) 0.1076(18) 0.0940(17) 0.0199(14) 0.0186(12) 0.0220(12)
C19 0.0513(10) 0.135(2) 0.0888(16) 0.0151(16) -0.0110(10) -0.0066(12)
C20 0.0671(12) 0.0913(14) 0.0661(12) -0.0095(10) -0.0044(9) -0.0124(10)
C21 0.0487(8) 0.0601(10) 0.0510(9) 0.0048(7) 0.0098(6) -0.0008(7)
C22 0.0717(12) 0.0928(14) 0.0540(10) 0.0121(9) 0.0219(9) 0.0109(10)
C23 0.0745(14) 0.167(3) 0.0716(14) 0.0474(17) 0.0302(11) 0.0186(16)
C24 0.0729(15) 0.134(3) 0.147(3) 0.085(2) 0.0018(16) -0.0197(16)
C25 0.0954(18) 0.0801(16) 0.143(3) 0.0378(16) -0.0034(18) -0.0226(13)
C26 0.0745(12) 0.0649(12) 0.0859(14) 0.0019(10) 0.0055(10) -0.0054(9)
O1 0.0716(9) 0.1125(13) 0.0847(10) -0.0446(9) 0.0053(7) 0.0015(8)
O2 0.0854(10) 0.1951(19) 0.0460(8) 0.0258(10) 0.0036(7) -0.0001(11)
S1 0.0596(3) 0.1101(5) 0.0422(3) -0.0045(2) 0.00769(18) 0.0019(2)

loop_
_atom_type_symbol
_atom_type_description
_atom_type_scat_dispersion_real
_atom_type_scat_dispersion_imag
_atom_type_scat_source
C C 0.0033 0.0016 'International Tables Vol C Tables 4.2.6.8 and 6.1.1.4'
H H 0.0000 0.0000 'International Tables Vol C Tables 4.2.6.8 and 6.1.1.4'
O O 0.0106 0.0060 'International Tables Vol C Tables 4.2.6.8 and 6.1.1.4'
S S 0.1246 0.1234 'International Tables Vol C Tables 4.2.6.8 and 6.1.1.4'

loop_
_geom_angle_atom_site_label_1
_geom_angle_atom_site_label_2
_geom_angle_atom_site_label_3
_geom_angle
C2 C1 C6 121.21(17)
C2 C1 S1 115.77(14)
C6 C1 S1 123.00(13)
C3 C2 C1 119.63(18)
C3 C2 H2 120.2
C1 C2 H2 120.2
C4 C3 C2 119.80(17)
C4 C3 H3 120.1
C2 C3 H3 120.1
C3 C4 C5 121.93(18)
C3 C4 H4 119.0
C5 C4 H4 119.0
C4 C5 C6 119.19(16)
C4 C5 C14 118.31(16)
C6 C5 C14 122.49(15)
C5 C6 C1 118.19(14)
C5 C6 C21 119.07(15)
C1 C6 C21 122.72(15)
C12 C7 C8 120.40(18)
C12 C7 S1 120.19(16)
C8 C7 S1 119.32(15)
C9 C8 C7 118.9(2)
C9 C8 H8 120.6
C7 C8 H8 120.6
C10 C9 C8 121.6(2)
C10 C9 H9 119.2
C8 C9 H9 119.2
C11 C10 C9 118.3(2)
C11 C10 C13 121.8(3)
C9 C10 C13 119.8(3)
C10 C11 C12 121.5(2)
C10 C11 H11 119.2
C12 C11 H11 119.2
C7 C12 C11 119.2(2)
C7 C12 H12 120.4
C11 C12 H12 120.4
C10 C13 H13A 109.5
C10 C13 H13B 109.5
H13A C13 H13B 109.5
C10 C13 H13C 109.5
H13A C13 H13C 109.5
H13B C13 H13C 109.5
C15 C14 C5 112.59(14)
C15 C14 H14A 109.1
C5 C14 H14A 109.1
C15 C14 H14B 109.1
C5 C14 H14B 109.1
H14A C14 H14B 107.8
C16 C15 C20 117.42(18)
C16 C15 C14 120.83(16)
C20 C15 C14 121.75(17)
C15 C16 C17 121.9(2)
C15 C16 H16 119.0
C17 C16 H16 119.0
C18 C17 C16 120.2(2)
C18 C17 H17 119.9
C16 C17 H17 119.9
C17 C18 C19 119.6(2)
C17 C18 H18 120.2
C19 C18 H18 120.2
C18 C19 C20 120.1(2)
C18 C19 H19 120.0
C20 C19 H19 120.0
C15 C20 C19 120.8(2)
C15 C20 H20 119.6
C19 C20 H20 119.6
C22 C21 C26 119.40(18)
C22 C21 C6 119.88(16)
C26 C21 C6 120.60(16)
C21 C22 C23 119.4(2)
C21 C22 H22 120.3
C23 C22 H22 120.3
C24 C23 C22 119.3(2)
C24 C23 H23 120.3
C22 C23 H23 120.3
C25 C24 C23 120.6(2)
C25 C24 H24 119.7
C23 C24 H24 119.7
C24 C25 C26 120.4(3)
C24 C25 H25 119.8
C26 C25 H25 119.8
C25 C26 C21 120.8(2)
C25 C26 H26 119.6
C21 C26 H26 119.6
O1 S1 O2 118.65(12)
O1 S1 C7 108.77(9)
O2 S1 C7 106.82(10)
O1 S1 C1 108.61(9)
O2 S1 C1 106.28(10)
C7 S1 C1 107.19(8)

loop_
_geom_bond_atom_site_label_1
_geom_bond_atom_site_label_2
_geom_bond_distance
C1 C2 1.392(3)
C1 C6 1.407(2)
C1 S1 1.7848(18)
C2 C3 1.377(3)
C2 H2 0.9300
C3 C4 1.369(3)
C3 H3 0.9300
C4 C5 1.394(2)
C4 H4 0.9300
C5 C6 1.400(2)
C5 C14 1.518(3)
C6 C21 1.488(2)
C7 C12 1.366(3)
C7 C8 1.385(3)
C7 S1 1.7607(17)
C8 C9 1.376(3)
C8 H8 0.9300
C9 C10 1.374(4)
C9 H9 0.9300
C10 C11 1.364(3)
C10 C13 1.511(3)
C11 C12 1.385(3)
C11 H11 0.9300
C12 H12 0.9300
C13 H13A 0.9600
C13 H13B 0.9600
C13 H13C 0.9600
C14 C15 1.512(2)
C14 H14A 0.9700
C14 H14B 0.9700
C15 C16 1.372(3)
C15 C20 1.372(3)
C16 C17 1.372(3)
C16 H16 0.9300
C17 C18 1.354(3)
C17 H17 0.9300
C18 C19 1.363(4)
C18 H18 0.9300
C19 C20 1.393(3)
C19 H19 0.9300
C20 H20 0.9300
C21 C22 1.380(2)
C21 C26 1.386(3)
C22 C23 1.395(3)
C22 H22 0.9300
C23 C24 1.387(5)
C23 H23 0.9300
C24 C25 1.350(5)
C24 H24 0.9300
C25 C26 1.357(3)
C25 H25 0.9300
C26 H26 0.9300
O1 S1 1.4271(18)
O2 S1 1.4322(17)

loop_
_geom_torsion_atom_site_label_1
_geom_torsion_atom_site_label_2
_geom_torsion_atom_site_label_3
_geom_torsion_atom_site_label_4
_geom_torsion
C6 C1 C2 C3 1.6(3)
S1 C1 C2 C3 -177.00(16)
C1 C2 C3 C4 0.0(3)
C2 C3 C4 C5 -0.9(3)
C3 C4 C5 C6 0.1(3)
C3 C4 C5 C14 179.26(18)
C4 C5 C6 C1 1.5(2)
C14 C5 C6 C1 -177.68(15)
C4 C5 C6 C21 -177.39(15)
C14 C5 C6 C21 3.5(2)
C2 C1 C6 C5 -2.3(2)
S1 C1 C6 C5 176.16(12)
C2 C1 C6 C21 176.51(16)
S1 C1 C6 C21 -5.0(2)
C12 C7 C8 C9 -0.2(3)
S1 C7 C8 C9 176.35(18)
C7 C8 C9 C10 -0.3(4)
C8 C9 C10 C11 0.5(4)
C8 C9 C10 C13 -178.0(2)
C9 C10 C11 C12 -0.1(3)
C13 C10 C11 C12 178.3(2)
C8 C7 C12 C11 0.6(3)
S1 C7 C12 C11 -175.96(16)
C10 C11 C12 C7 -0.4(3)
C4 C5 C14 C15 -59.0(2)
C6 C5 C14 C15 120.18(17)
C5 C14 C15 C16 -61.3(2)
C5 C14 C15 C20 118.7(2)
C20 C15 C16 C17 0.2(3)
C14 C15 C16 C17 -179.7(2)
C15 C16 C17 C18 0.3(4)
C16 C17 C18 C19 -0.9(4)
C17 C18 C19 C20 1.1(4)
C16 C15 C20 C19 -0.1(3)
C14 C15 C20 C19 179.9(2)
C18 C19 C20 C15 -0.6(4)
C5 C6 C21 C22 76.7(2)
C1 C6 C21 C22 -102.1(2)
C5 C6 C21 C26 -99.2(2)
C1 C6 C21 C26 82.0(2)
C26 C21 C22 C23 -1.8(3)
C6 C21 C22 C23 -177.85(18)
C21 C22 C23 C24 1.1(3)
C22 C23 C24 C25 0.5(4)
C23 C24 C25 C26 -1.2(4)
C24 C25 C26 C21 0.5(4)
C22 C21 C26 C25 1.1(3)
C6 C21 C26 C25 177.1(2)
C12 C7 S1 O1 8.10(18)
C8 C7 S1 O1 -168.47(15)
C12 C7 S1 O2 137.27(17)
C8 C7 S1 O2 -39.30(19)
C12 C7 S1 C1 -109.15(16)
C8 C7 S1 C1 74.28(17)
C2 C1 S1 O1 128.22(15)
C6 C1 S1 O1 -50.31(16)
C2 C1 S1 O2 -0.48(18)
C6 C1 S1 O2 -179.02(15)
C2 C1 S1 C7 -114.42(15)
C6 C1 S1 C7 67.04(17)
